data_1544290
loop_
_publ_author_name
'Akhramez, Soufiane'
'Hafid, Abderrafia'
'Khouili, Mostafa'
'Mentre, Olivier'
'Ketatni, El Mostafa'

_publ_section_title
;
 Ethyl
 4,6-dimethyl-3-oxo-2-phenyl-3,7-dihydro-2<i>H</i>-pyrazolo[3,4-<i>b</i>]pyridine-5-carboxylate
 monohydrate
;
_journal_coeditor_code XU4017
_journal_issue 10
_journal_name_full IUCrData
_journal_page_first x161619
_journal_paper_doi 10.1107/S2414314616016199
_journal_volume 1
_journal_year 2016
_chemical_formula_iupac 'C17 H17 N3 O3, H2 O'
_chemical_formula_moiety 'C17 H17 N3 O3, H2 O'
_chemical_formula_sum 'C17 H19 N3 O4'
_chemical_formula_weight 329.35
_chemical_name_systematic
'Ethyl 4,6-dimethyl-3-oxo-2-phenyl-3,7-dihydro-2<i>H</i>-pyrazolo[3,4-<i>b</i>]pyridine-5-carboxylate monohydrate'
_space_group_crystal_system monoclinic
_space_group_IT_number 14
_space_group_name_Hall '-P 2ybc'
_space_group_name_H-M_alt 'P 1 21/c 1'
_symmetry_space_group_name_Hall '-P 2ybc'
_symmetry_space_group_name_H-M 'P 1 21/c 1'
_atom_sites_solution_hydrogens geom
_audit_creation_method SHELXL-2014/7
_cell_angle_alpha 90
_cell_angle_beta 113.903(5)
_cell_angle_gamma 90
_cell_formula_units_Z 4
_cell_length_a 10.5321(15)
_cell_length_b 18.794(3)
_cell_length_c 9.0491(12)
_cell_measurement_reflns_used 2879
_cell_measurement_temperature 293(2)
_cell_measurement_theta_max 25.000
_cell_measurement_theta_min 2.115
_cell_volume 1637.6(4)
_computing_cell_refinement
;
SAINT (Bruker, 2009)
;
_computing_data_collection
;
APEX2 (Bruker, 2009)
;
_computing_data_reduction
;
SAINT (Bruker, 2009)
;
_computing_molecular_graphics
;
ORTEP-3 for Windows (Farrugia, 2012) and DIAMOND (Brandenburg et al.,
2012)
;
_computing_publication_material
;
PLATON (Spek, 2009) and publCIF (Westrip, 2010)
;
_computing_structure_refinement
;
SHELXL2014 (Sheldrick, 2015)
;
_computing_structure_solution
;
SHELXS2014 (Sheldrick, 2008)
;
_diffrn_ambient_temperature 293(2)
_diffrn_measured_fraction_theta_full 0.999
_diffrn_measured_fraction_theta_max 0.999
_diffrn_measurement_device_type 'Bruker DUO APEXII CCD'
_diffrn_measurement_method '\f and \w scans'
_diffrn_radiation_type MoK\a
_diffrn_radiation_wavelength 0.71073
_diffrn_reflns_av_R_equivalents 0.0556
_diffrn_reflns_limit_h_max 11
_diffrn_reflns_limit_h_min -12
_diffrn_reflns_limit_k_max 22
_diffrn_reflns_limit_k_min -22
_diffrn_reflns_limit_l_max 10
_diffrn_reflns_limit_l_min -10
_diffrn_reflns_number 15373
_diffrn_reflns_theta_full 25.000
_diffrn_reflns_theta_max 25.000
_diffrn_reflns_theta_min 2.115
_exptl_absorpt_coefficient_mu 0.097
_exptl_absorpt_correction_T_max 0.7456
_exptl_absorpt_correction_T_min 0.6955
_exptl_absorpt_correction_type multi-scan
_exptl_absorpt_process_details
;
(SADABS; Bruker, 2009)
;
_exptl_crystal_colour orange
_exptl_crystal_density_diffrn 1.336
_exptl_crystal_density_method 'not measured'
_exptl_crystal_description block
_exptl_crystal_F_000 696
_exptl_crystal_size_max 0.32
_exptl_crystal_size_mid 0.24
_exptl_crystal_size_min 0.15
_refine_diff_density_max 0.260
_refine_diff_density_min -0.239
_refine_ls_extinction_method none
_refine_ls_goodness_of_fit_ref 0.961
_refine_ls_hydrogen_treatment mixed
_refine_ls_matrix_type full
_refine_ls_number_parameters 235
_refine_ls_number_reflns 2879
_refine_ls_number_restraints 2
_refine_ls_restrained_S_all 0.967
_refine_ls_R_factor_all 0.1065
_refine_ls_R_factor_gt 0.0561
_refine_ls_shift/su_max 0.000
_refine_ls_shift/su_mean 0.000
_refine_ls_structure_factor_coef Fsqd
_refine_ls_weighting_details 'w=1/[\s^2^(Fo^2^)+(0.0837P)^2^+0.5493P] where P=(Fo^2^+2Fc^2^)/3'
_refine_ls_weighting_scheme calc
_refine_ls_wR_factor_gt 0.1452
_refine_ls_wR_factor_ref 0.1664
_reflns_number_gt 1709
_reflns_number_total 2879
_reflns_threshold_expression 'I > 2\s(I)'
_cod_data_source_file xu4017sup1.cif
_cod_data_source_block I
_cod_database_code 1544290
_shelx_space_group_comment
;
The symmetry employed for this shelxl refinement is uniquely defined
by the following loop, which should always be used as a source of
symmetry information in preference to the above space-group names.
They are only intended as comments.
;

loop_
_symmetry_equiv_pos_as_xyz
'x, y, z'
'-x, y+1/2, -z+1/2'
'-x, -y, -z'
'x, -y-1/2, z-1/2'

loop_
_atom_site_type_symbol
_atom_site_label
_atom_site_fract_x
_atom_site_fract_y
_atom_site_fract_z
_atom_site_U_iso_or_equiv
_atom_site_adp_type
_atom_site_calc_flag
_atom_site_occupancy
_atom_site_disorder_assembly
_atom_site_disorder_group
O O1 0.2341(2) -0.04229(12) 0.5100(2) 0.0593(6) Uani d 1 . .
O O2 -0.1524(3) 0.14716(15) 0.0298(4) 0.0671(8) Uani d 0.898(4) A 1
O O3 -0.0117(3) 0.21966(17) -0.0281(4) 0.1033(12) Uani d 0.898(4) A 1
O O2A -0.1029(19) 0.1830(15) 0.092(3) 0.0671(8) Uani d 0.102(4) A 2
O O3A -0.121(2) 0.1625(14) -0.133(2) 0.1033(12) Uani d 0.102(4) A 2
N N1 0.3718(2) -0.06247(12) 0.3654(3) 0.0446(6) Uani d 1 . .
N N2 0.3789(2) -0.04097(13) 0.2189(3) 0.0453(6) Uani d 1 . .
C C1 0.2639(3) -0.03131(16) 0.3926(3) 0.0451(7) Uani d 1 . .
C C2 0.1975(3) 0.01464(15) 0.2528(3) 0.0419(7) Uani d 1 . .
C C3 0.0919(3) 0.06363(15) 0.2102(3) 0.0455(7) Uani d 1 . .
C C4 0.0624(3) 0.10151(16) 0.0640(3) 0.0476(7) Uani d 1 . .
C C5 0.1344(3) 0.08678(16) -0.0323(3) 0.0481(7) Uani d 1 . .
C C6 0.2745(3) 0.00291(14) 0.1589(3) 0.0408(7) Uani d 1 . .
C C7 0.4740(3) -0.11041(15) 0.4645(3) 0.0443(7) Uani d 1 . .
C C15 -0.0376(4) 0.1618(2) 0.0152(4) 0.0646(9) Uani d 1 . .
N N3 0.2371(2) 0.03840(12) 0.0153(3) 0.0458(6) Uani d 1 . .
H H3N 0.2801 0.0295 -0.0456 0.055 Uiso calc 1 . .
C C8 0.5713(3) -0.13804(16) 0.4129(4) 0.0508(8) Uani d 1 . .
H H8 0.5677 -0.1259 0.3117 0.061 Uiso calc 1 . .
C C9 0.6732(3) -0.18347(16) 0.5113(4) 0.0556(8) Uani d 1 . .
H H9 0.7381 -0.2015 0.4758 0.067 Uiso calc 1 . .
C C10 0.6803(3) -0.20245(17) 0.6610(4) 0.0616(9) Uani d 1 . .
H H10 0.7498 -0.2328 0.7271 0.074 Uiso calc 1 . .
C C11 0.5833(4) -0.17590(17) 0.7113(4) 0.0634(9) Uani d 1 . .
H H11 0.5869 -0.1889 0.8121 0.076 Uiso calc 1 . .
C C12 0.4808(3) -0.13044(16) 0.6156(4) 0.0562(8) Uani d 1 . .
H H12 0.4158 -0.1130 0.6518 0.067 Uiso calc 1 . .
C C13 0.0193(3) 0.07762(19) 0.3210(4) 0.0654(10) Uani d 1 . .
H H13A 0.0138 0.1280 0.3351 0.098 Uiso calc 1 . .
H H13B 0.0706 0.0558 0.4241 0.098 Uiso calc 1 . .
H H13C -0.0727 0.0580 0.2744 0.098 Uiso calc 1 . .
C C14 0.1036(4) 0.12011(18) -0.1943(4) 0.0657(9) Uani d 1 . .
H H14A 0.1171 0.1706 -0.1817 0.099 Uiso calc 1 . .
H H14B 0.0092 0.1103 -0.2659 0.099 Uiso calc 1 . .
H H14C 0.1650 0.1007 -0.2386 0.099 Uiso calc 1 . .
C C16 -0.2515(4) 0.2055(2) 0.0019(6) 0.0954(14) Uani d 1 . .
H H16A -0.2026 0.2497 0.0444 0.115 Uiso calc 1 A 1
H H16B -0.3065 0.2115 -0.1130 0.115 Uiso calc 1 A 1
C C17 -0.3398(5) 0.1878(2) 0.0831(6) 0.1029(15) Uani d 1 . .
H H17A -0.4087 0.2242 0.0629 0.154 Uiso calc 1 . .
H H17B -0.2849 0.1842 0.1972 0.154 Uiso calc 1 . .
H H17C -0.3847 0.1431 0.0432 0.154 Uiso calc 1 . .
O O4 0.3690(3) 0.00542(15) 0.8210(3) 0.0673(7) Uani d 1 . .
H H1W 0.443(5) 0.023(3) 0.819(6) 0.131(19) Uiso d 1 . .
H H2W 0.317(4) -0.010(2) 0.720(6) 0.114(16) Uiso d 1 . .

loop_
_atom_site_aniso_label
_atom_site_aniso_U_11
_atom_site_aniso_U_22
_atom_site_aniso_U_33
_atom_site_aniso_U_12
_atom_site_aniso_U_13
_atom_site_aniso_U_23
O1 0.0515(13) 0.0909(16) 0.0426(11) 0.0058(12) 0.0263(10) 0.0118(11)
O2 0.0455(16) 0.0638(18) 0.092(2) 0.0074(14) 0.0281(15) 0.0040(15)
O3 0.088(2) 0.078(2) 0.167(3) 0.0230(17) 0.076(2) 0.048(2)
O2A 0.0455(16) 0.0638(18) 0.092(2) 0.0074(14) 0.0281(15) 0.0040(15)
O3A 0.088(2) 0.078(2) 0.167(3) 0.0230(17) 0.076(2) 0.048(2)
N1 0.0414(14) 0.0569(15) 0.0391(13) 0.0032(12) 0.0202(11) 0.0044(11)
N2 0.0426(14) 0.0588(15) 0.0386(13) 0.0019(13) 0.0208(12) 0.0017(11)
C1 0.0382(16) 0.0599(18) 0.0377(15) -0.0039(14) 0.0160(14) -0.0036(14)
C2 0.0345(16) 0.0557(17) 0.0366(14) -0.0047(14) 0.0155(13) -0.0040(13)
C3 0.0386(17) 0.0561(17) 0.0436(16) -0.0014(14) 0.0183(14) -0.0029(14)
C4 0.0374(17) 0.0568(18) 0.0478(17) -0.0009(15) 0.0164(14) -0.0026(14)
C5 0.0372(17) 0.0579(18) 0.0460(16) -0.0027(15) 0.0136(14) 0.0017(14)
C6 0.0392(16) 0.0506(17) 0.0333(14) -0.0037(14) 0.0154(13) -0.0025(13)
C7 0.0437(17) 0.0467(16) 0.0410(16) -0.0011(14) 0.0156(14) -0.0019(13)
C15 0.052(2) 0.078(3) 0.064(2) 0.011(2) 0.0243(18) 0.0137(19)
N3 0.0430(14) 0.0613(15) 0.0387(13) 0.0014(13) 0.0221(11) 0.0008(12)
C8 0.0470(18) 0.0544(18) 0.0496(18) -0.0001(15) 0.0183(15) -0.0016(15)
C9 0.0482(19) 0.0523(18) 0.065(2) 0.0031(16) 0.0216(17) -0.0080(16)
C10 0.062(2) 0.0532(19) 0.062(2) 0.0086(17) 0.0168(18) 0.0018(16)
C11 0.079(2) 0.057(2) 0.0509(19) 0.0140(19) 0.0230(18) 0.0108(16)
C12 0.067(2) 0.0563(19) 0.0494(17) 0.0076(17) 0.0274(17) 0.0025(15)
C13 0.054(2) 0.092(3) 0.0580(19) 0.0108(18) 0.0308(17) 0.0053(18)
C14 0.066(2) 0.077(2) 0.056(2) 0.0057(18) 0.0266(18) 0.0152(17)
C16 0.070(3) 0.102(3) 0.125(3) 0.042(2) 0.051(3) 0.037(3)
C17 0.107(3) 0.113(3) 0.112(3) 0.046(3) 0.068(3) 0.021(3)
O4 0.0592(16) 0.102(2) 0.0534(15) -0.0104(14) 0.0353(13) -0.0105(13)

loop_
_atom_type_symbol
_atom_type_description
_atom_type_scat_dispersion_real
_atom_type_scat_dispersion_imag
_atom_type_scat_source
C C 0.0033 0.0016 'International Tables Vol C Tables 4.2.6.8 and 6.1.1.4'
H H 0.0000 0.0000 'International Tables Vol C Tables 4.2.6.8 and 6.1.1.4'
N N 0.0061 0.0033 'International Tables Vol C Tables 4.2.6.8 and 6.1.1.4'
O O 0.0106 0.0060 'International Tables Vol C Tables 4.2.6.8 and 6.1.1.4'

loop_
_geom_angle_atom_site_label_1
_geom_angle_atom_site_label_2
_geom_angle_atom_site_label_3
_geom_angle
C15 O2 C16 116.8(3)
C15 O2A C16 118.7(19)
C1 N1 C7 128.7(2)
C1 N1 N2 113.8(2)
C7 N1 N2 117.4(2)
C6 N2 N1 102.4(2)
O1 C1 N1 126.3(3)
O1 C1 C2 130.1(3)
N1 C1 C2 103.7(2)
C3 C2 C6 122.2(2)
C3 C2 C1 133.8(2)
C6 C2 C1 103.9(2)
C2 C3 C4 116.4(2)
C2 C3 C13 120.0(3)
C4 C3 C13 123.5(3)
C5 C4 C3 120.9(3)
C5 C4 C15 117.7(3)
C3 C4 C15 121.3(3)
N3 C5 C4 120.3(2)
N3 C5 C14 115.0(3)
C4 C5 C14 124.7(3)
N2 C6 N3 125.0(2)
N2 C6 C2 116.2(2)
N3 C6 C2 118.7(3)
C8 C7 C12 118.6(3)
C8 C7 N1 120.2(2)
C12 C7 N1 121.3(3)
O2A C15 O3A 107.0(15)
O3 C15 O2 124.0(3)
O3 C15 C4 123.4(3)
O2A C15 C4 124.8(11)
O3A C15 C4 115.0(13)
O2 C15 C4 112.6(3)
C5 N3 C6 121.3(2)
C5 N3 H3N 119.3
C6 N3 H3N 119.3
C9 C8 C7 120.2(3)
C9 C8 H8 119.9
C7 C8 H8 119.9
C10 C9 C8 121.0(3)
C10 C9 H9 119.5
C8 C9 H9 119.5
C11 C10 C9 118.9(3)
C11 C10 H10 120.6
C9 C10 H10 120.6
C10 C11 C12 121.2(3)
C10 C11 H11 119.4
C12 C11 H11 119.4
C11 C12 C7 120.1(3)
C11 C12 H12 119.9
C7 C12 H12 119.9
C3 C13 H13A 109.5
C3 C13 H13B 109.5
H13A C13 H13B 109.5
C3 C13 H13C 109.5
H13A C13 H13C 109.5
H13B C13 H13C 109.5
C5 C14 H14A 109.5
C5 C14 H14B 109.5
H14A C14 H14B 109.5
C5 C14 H14C 109.5
H14A C14 H14C 109.5
H14B C14 H14C 109.5
C17 C16 O2 107.5(3)
C17 C16 O2A 113.7(11)
C17 C16 H16A 110.2
O2 C16 H16A 110.2
C17 C16 H16B 110.2
O2 C16 H16B 110.2
H16A C16 H16B 108.5
C16 C17 H17A 109.5
C16 C17 H17B 109.5
H17A C17 H17B 109.5
C16 C17 H17C 109.5
H17A C17 H17C 109.5
H17B C17 H17C 109.5
H1W O4 H2W 107(4)

loop_
_geom_bond_atom_site_label_1
_geom_bond_atom_site_label_2
_geom_bond_distance
O1 C1 1.241(3)
O2 C15 1.299(4)
O2 C16 1.464(4)
O3 C15 1.223(4)
O2A C15 1.23(2)
O2A C16 1.504(16)
O3A C15 1.272(18)
N1 C1 1.386(4)
N1 C7 1.412(4)
N1 N2 1.417(3)
N2 C6 1.303(3)
C1 C2 1.455(4)
C2 C3 1.373(4)
C2 C6 1.411(4)
C3 C4 1.421(4)
C3 C13 1.511(4)
C4 C5 1.396(4)
C4 C15 1.487(4)
C5 N3 1.343(4)
C5 C14 1.503(4)
C6 N3 1.368(3)
C7 C8 1.387(4)
C7 C12 1.392(4)
N3 H3N 0.8600
C8 C9 1.378(4)
C8 H8 0.9300
C9 C10 1.373(4)
C9 H9 0.9300
C10 C11 1.370(4)
C10 H10 0.9300
C11 C12 1.374(4)
C11 H11 0.9300
C12 H12 0.9300
C13 H13A 0.9600
C13 H13B 0.9600
C13 H13C 0.9600
C14 H14A 0.9600
C14 H14B 0.9600
C14 H14C 0.9600
C16 C17 1.439(5)
C16 H16A 0.9700
C16 H16B 0.9700
C17 H17A 0.9600
C17 H17B 0.9600
C17 H17C 0.9600
O4 H1W 0.86(5)
O4 H2W 0.90(5)

loop_
_geom_hbond_atom_site_label_D
_geom_hbond_atom_site_label_H
_geom_hbond_atom_site_label_A
_geom_hbond_site_symmetry_A
_geom_hbond_distance_DH
_geom_hbond_distance_HA
_geom_hbond_distance_DA
_geom_hbond_angle_DHA
N3 H3N O4 1_554 0.86 1.86 2.718(3) 176.9
O4 H1W N2 3_656 0.86(5) 2.07(5) 2.899(3) 164(5)
O4 H2W O1 . 0.90(5) 1.84(5) 2.739(3) 172(4)
C17 H17A Cg3 2_555 0.96 2.79 3.717(4) 163

_cod_database_fobs_code 1544290
